data_4108427
loop_
_publ_author_name
'Cameron L. Hilton'
'Jeremy M. Crowfoot'
'Pawel Rempala'
'Benjamin T. King'

_publ_section_title
;
 18,18'-Dihexyl[9,9']biphenanthro[9,10-b]triphenylene: Construction and
 Consequences of a Profoundly Hindered Aryl-Aryl Single Bond
;
_journal_name_full 'Journal of the American Chemical Society'
_journal_page_first 13392
_journal_page_last 13399
_journal_paper_doi 10.1021/ja803396n
_journal_volume 130
_journal_year 2008
_chemical_formula_sum 'C75 H61'
_chemical_formula_weight 962.24
_chemical_name_systematic
; 
 18,18'-Di-n-hexyl[9,9']Bi[phenanthro[9,10-b]triphenylenyl]  
;
_space_group_IT_number 2
_symmetry_cell_setting triclinic
_symmetry_space_group_name_Hall '-P 1'
_symmetry_space_group_name_H-M 'P -1'
_atom_sites_solution_hydrogens geom
_atom_sites_solution_primary direct
_atom_sites_solution_secondary difmap
_audit_creation_method SHELXL-97
_cell_angle_alpha 104.888(3)
_cell_angle_beta 96.430(3)
_cell_angle_gamma 94.489(3)
_cell_formula_units_Z 2
_cell_length_a 8.9148(15)
_cell_length_b 13.982(2)
_cell_length_c 21.420(4)
_cell_measurement_reflns_used 246
_cell_measurement_temperature 100(2)
_cell_measurement_theta_max 33
_cell_measurement_theta_min 0.5
_cell_volume 2548.1(7)
_computing_cell_refinement 'Bruker SMART'
_computing_data_collection 'Bruker SMART'
_computing_data_reduction 'Bruker SAINT'
_computing_molecular_graphics 'Bruker SHELXTL'
_computing_publication_material 'Bruker SHELXTL'
_computing_structure_refinement 'SHELXL-97 (Sheldrick, 1997)'
_computing_structure_solution 'SHELXS-97 (Sheldrick, 1990)'
_diffrn_ambient_temperature 100(2)
_diffrn_measured_fraction_theta_full 1.000
_diffrn_measured_fraction_theta_max 1.000
_diffrn_measurement_device_type 'CCD area detector'
_diffrn_measurement_method 'phi and omega scans'
_diffrn_radiation_monochromator graphite
_diffrn_radiation_source 'fine-focus sealed tube'
_diffrn_radiation_type MoK\a
_diffrn_radiation_wavelength 0.71073
_diffrn_reflns_av_R_equivalents 0.0832
_diffrn_reflns_av_sigmaI/netI 0.0995
_diffrn_reflns_limit_h_max 10
_diffrn_reflns_limit_h_min -10
_diffrn_reflns_limit_k_max 16
_diffrn_reflns_limit_k_min -16
_diffrn_reflns_limit_l_max 25
_diffrn_reflns_limit_l_min -25
_diffrn_reflns_number 28421
_diffrn_reflns_theta_full 25.25
_diffrn_reflns_theta_max 25.25
_diffrn_reflns_theta_min 0.99
_exptl_absorpt_coefficient_mu 0.071
_exptl_absorpt_correction_T_max 0.9972
_exptl_absorpt_correction_T_min 0.9689
_exptl_absorpt_correction_type multi-scan
_exptl_absorpt_process_details 'SADABS V2.10 (Sheldrick, G.M., 2003)'
_exptl_crystal_colour yellow
_exptl_crystal_density_diffrn 1.254
_exptl_crystal_description needle
_exptl_crystal_F_000 1022
_exptl_crystal_size_max 0.45
_exptl_crystal_size_mid 0.05
_exptl_crystal_size_min 0.04
_refine_diff_density_max 0.398
_refine_diff_density_min -0.287
_refine_diff_density_rms 0.059
_refine_ls_extinction_method none
_refine_ls_goodness_of_fit_ref 0.916
_refine_ls_hydrogen_treatment constr
_refine_ls_matrix_type full
_refine_ls_number_parameters 678
_refine_ls_number_reflns 9240
_refine_ls_number_restraints 0
_refine_ls_restrained_S_all 0.916
_refine_ls_R_factor_all 0.1135
_refine_ls_R_factor_gt 0.0545
_refine_ls_shift/su_max 0.000
_refine_ls_shift/su_mean 0.000
_refine_ls_structure_factor_coef Fsqd
_refine_ls_weighting_details 'calc w=1/[\s^2^(Fo^2^)+(0.0712P)^2^+0.0000P] where P=(Fo^2^+2Fc^2^)/3'
_refine_ls_weighting_scheme calc
_refine_ls_wR_factor_gt 0.1176
_refine_ls_wR_factor_ref 0.1384
_reflns_number_gt 5390
_reflns_number_total 9240
_reflns_threshold_expression >2sigma(I)
_cod_data_source_file ja803396n_si_004.cif
_cod_data_source_block ch240_0m
_cod_original_cell_volume 2548.0(7)
_cod_database_code 4108427

loop_
_symmetry_equiv_pos_as_xyz
'x, y, z'
'-x, -y, -z'

loop_
_atom_site_label
_atom_site_type_symbol
_atom_site_fract_x
_atom_site_fract_y
_atom_site_fract_z
_atom_site_U_iso_or_equiv
_atom_site_adp_type
_atom_site_occupancy
_atom_site_symmetry_multiplicity
_atom_site_calc_flag
_atom_site_refinement_flags
C1 C 0.3136(3) -0.21528(19) 0.12310(12) 0.0246(6) Uani 1 1 d .
H1 H 0.2544 -0.2564 0.1424 0.030 Uiso 1 1 calc R
C2 C 0.3722(3) -0.2585(2) 0.06715(12) 0.0287(6) Uani 1 1 d .
H2 H 0.3556 -0.3285 0.0487 0.034 Uiso 1 1 calc R
C3 C 0.4554(3) -0.1987(2) 0.03803(13) 0.0297(6) Uani 1 1 d .
H3 H 0.4999 -0.2280 0.0004 0.036 Uiso 1 1 calc R
C4 C 0.4738(3) -0.0980(2) 0.06326(12) 0.0256(6) Uani 1 1 d .
H4 H 0.5279 -0.0577 0.0417 0.031 Uiso 1 1 calc R
C5 C 0.5302(3) 0.1181(2) 0.12498(12) 0.0268(6) Uani 1 1 d .
H5 H 0.5959 0.0892 0.0952 0.032 Uiso 1 1 calc R
C6 C 0.5395(3) 0.2194(2) 0.14695(12) 0.0289(6) Uani 1 1 d .
H6 H 0.6090 0.2603 0.1318 0.035 Uiso 1 1 calc R
C7 C 0.4458(3) 0.2621(2) 0.19197(12) 0.0275(6) Uani 1 1 d .
H7 H 0.4524 0.3324 0.2080 0.033 Uiso 1 1 calc R
C8 C 0.3437(3) 0.20254(18) 0.21319(12) 0.0229(6) Uani 1 1 d .
H8 H 0.2814 0.2330 0.2441 0.027 Uiso 1 1 calc R
C9 C 0.1142(2) 0.06179(17) 0.25458(11) 0.0172(5) Uani 1 1 d .
C10 C -0.2107(2) 0.04874(17) 0.28658(12) 0.0213(6) Uani 1 1 d .
H10 H -0.1924 0.0788 0.2527 0.026 Uiso 1 1 calc R
C11 C -0.3522(3) 0.04658(18) 0.30561(12) 0.0242(6) Uani 1 1 d .
H11 H -0.4297 0.0759 0.2854 0.029 Uiso 1 1 calc R
C12 C -0.3831(3) 0.00204(19) 0.35399(13) 0.0266(6) Uani 1 1 d .
H12 H -0.4811 0.0012 0.3674 0.032 Uiso 1 1 calc R
C13 C -0.2707(3) -0.04120(18) 0.38269(12) 0.0250(6) Uani 1 1 d .
H13 H -0.2927 -0.0728 0.4155 0.030 Uiso 1 1 calc R
C14 C -0.0188(3) -0.11006(17) 0.45375(12) 0.0220(6) Uani 1 1 d .
H14 H -0.1117 -0.1029 0.4714 0.026 Uiso 1 1 calc R
C15 C 0.0976(3) -0.14485(18) 0.48628(12) 0.0257(6) Uani 1 1 d .
H15 H 0.0849 -0.1628 0.5254 0.031 Uiso 1 1 calc R
C16 C 0.2337(3) -0.15324(18) 0.46109(13) 0.0271(6) Uani 1 1 d .
H16 H 0.3164 -0.1747 0.4839 0.032 Uiso 1 1 calc R
C17 C 0.2498(3) -0.13078(18) 0.40352(12) 0.0245(6) Uani 1 1 d .
H17 H 0.3446 -0.1366 0.3874 0.029 Uiso 1 1 calc R
C18 C 0.2473(3) -0.11225(18) 0.26079(12) 0.0219(6) Uani 1 1 d .
C19 C 0.3384(2) -0.11275(18) 0.15261(11) 0.0202(6) Uani 1 1 d .
C20 C 0.4148(3) -0.05205(19) 0.12045(12) 0.0225(6) Uani 1 1 d .
C21 C 0.4256(3) 0.05533(19) 0.14527(12) 0.0224(6) Uani 1 1 d .
C22 C 0.3288(2) 0.09837(18) 0.19067(11) 0.0204(6) Uani 1 1 d .
C23 C 0.2349(2) 0.03252(18) 0.21838(11) 0.0187(5) Uani 1 1 d .
C24 C 0.0579(2) 0.00068(17) 0.29176(11) 0.0183(5) Uani 1 1 d .
C25 C -0.0904(3) 0.00731(17) 0.31614(11) 0.0184(5) Uani 1 1 d .
C26 C -0.1243(3) -0.03954(17) 0.36450(11) 0.0189(5) Uani 1 1 d .
C27 C -0.0045(3) -0.08499(17) 0.39552(12) 0.0196(6) Uani 1 1 d .
C28 C 0.1302(3) -0.09922(17) 0.36725(12) 0.0202(6) Uani 1 1 d .
C29 C 0.1477(3) -0.07238(17) 0.30616(11) 0.0189(5) Uani 1 1 d .
C30 C 0.2726(2) -0.06576(18) 0.21158(11) 0.0201(6) Uani 1 1 d .
C31 C -0.2602(3) 0.36572(18) 0.38232(12) 0.0249(6) Uani 1 1 d .
H31 H -0.3254 0.3594 0.3429 0.030 Uiso 1 1 calc R
C32 C -0.3138(3) 0.39913(19) 0.44065(13) 0.0294(6) Uani 1 1 d .
H32 H -0.4146 0.4166 0.4413 0.035 Uiso 1 1 calc R
C33 C -0.2216(3) 0.40753(19) 0.49861(13) 0.0321(7) Uani 1 1 d .
H33 H -0.2567 0.4342 0.5391 0.038 Uiso 1 1 calc R
C34 C -0.0786(3) 0.37699(18) 0.49728(12) 0.0263(6) Uani 1 1 d .
H34 H -0.0170 0.3803 0.5371 0.032 Uiso 1 1 calc R
C35 C 0.2297(3) 0.31450(19) 0.49186(12) 0.0282(6) Uani 1 1 d .
H35 H 0.2107 0.3572 0.5318 0.034 Uiso 1 1 calc R
C36 C 0.3616(3) 0.2703(2) 0.48983(13) 0.0307(7) Uani 1 1 d .
H36 H 0.4329 0.2821 0.5282 0.037 Uiso 1 1 calc R
C37 C 0.3906(3) 0.20891(19) 0.43215(12) 0.0267(6) Uani 1 1 d .
H37 H 0.4822 0.1785 0.4307 0.032 Uiso 1 1 calc R
C38 C 0.2874(3) 0.19120(18) 0.37639(12) 0.0229(6) Uani 1 1 d .
H38 H 0.3096 0.1489 0.3369 0.027 Uiso 1 1 calc R
C39 C 0.0493(2) 0.15690(17) 0.25563(11) 0.0175(5) Uani 1 1 d .
C40 C -0.0903(2) -0.00085(18) 0.12922(12) 0.0209(6) Uani 1 1 d .
H40 H -0.0694 -0.0241 0.1669 0.025 Uiso 1 1 calc R
C41 C -0.1507(2) -0.06803(19) 0.07063(12) 0.0217(6) Uani 1 1 d .
H41 H -0.1713 -0.1366 0.0684 0.026 Uiso 1 1 calc R
C42 C -0.1812(3) -0.03553(19) 0.01544(12) 0.0256(6) Uani 1 1 d .
H42 H -0.2230 -0.0817 -0.0248 0.031 Uiso 1 1 calc R
C43 C -0.1511(2) 0.06317(19) 0.01859(12) 0.0231(6) Uani 1 1 d .
H43 H -0.1718 0.0848 -0.0197 0.028 Uiso 1 1 calc R
C44 C -0.0398(3) 0.2715(2) 0.02578(12) 0.0264(6) Uani 1 1 d .
H44 H -0.0526 0.2244 -0.0157 0.032 Uiso 1 1 calc R
C45 C -0.0034(3) 0.3704(2) 0.03006(13) 0.0321(7) Uani 1 1 d .
H45 H 0.0057 0.3915 -0.0083 0.039 Uiso 1 1 calc R
C46 C 0.0199(3) 0.4393(2) 0.09043(13) 0.0291(6) Uani 1 1 d .
H46 H 0.0488 0.5075 0.0939 0.035 Uiso 1 1 calc R
C47 C 0.0013(3) 0.40891(18) 0.14541(12) 0.0237(6) Uani 1 1 d .
H47 H 0.0181 0.4567 0.1867 0.028 Uiso 1 1 calc R
C48 C -0.0899(2) 0.33219(17) 0.26023(11) 0.0180(5) Uani 1 1 d .
C49 C -0.1105(3) 0.34050(17) 0.37945(12) 0.0200(6) Uani 1 1 d .
C50 C -0.0223(3) 0.34122(17) 0.43826(12) 0.0204(6) Uani 1 1 d .
C51 C 0.1219(3) 0.29771(17) 0.43585(11) 0.0196(6) Uani 1 1 d .
C52 C 0.1499(3) 0.23446(17) 0.37659(11) 0.0184(5) Uani 1 1 d .
C53 C 0.0491(2) 0.22793(17) 0.31573(11) 0.0175(5) Uani 1 1 d .
C54 C -0.0171(2) 0.17603(18) 0.19776(11) 0.0190(5) Uani 1 1 d .
C55 C -0.0590(2) 0.10116(18) 0.13416(12) 0.0192(6) Uani 1 1 d .
C56 C -0.0902(2) 0.13294(18) 0.07749(11) 0.0207(6) Uani 1 1 d .
C57 C -0.0585(2) 0.23841(18) 0.08085(12) 0.0195(6) Uani 1 1 d .
C58 C -0.0421(2) 0.30858(18) 0.14201(12) 0.0207(6) Uani 1 1 d .
C59 C -0.0519(2) 0.27420(17) 0.20107(11) 0.0183(5) Uani 1 1 d .
C60 C -0.0535(2) 0.30154(17) 0.31720(11) 0.0184(5) Uani 1 1 d .
C61 C 0.3319(3) -0.20184(18) 0.26490(13) 0.0261(6) Uani 1 1 d .
H61A H 0.4001 -0.2131 0.2309 0.031 Uiso 1 1 calc R
H61B H 0.3963 -0.1860 0.3078 0.031 Uiso 1 1 calc R
C62 C 0.2285(3) -0.29765(19) 0.25637(13) 0.0297(7) Uani 1 1 d .
H62A H 0.1653 -0.3148 0.2132 0.036 Uiso 1 1 calc R
H62B H 0.1597 -0.2869 0.2901 0.036 Uiso 1 1 calc R
C63 C 0.3197(3) -0.38499(19) 0.26177(13) 0.0299(6) Uani 1 1 d .
H63A H 0.2519 -0.4481 0.2444 0.036 Uiso 1 1 calc R
H63B H 0.4021 -0.3869 0.2342 0.036 Uiso 1 1 calc R
C64 C 0.3892(3) -0.37858(19) 0.33110(13) 0.0296(6) Uani 1 1 d .
H64A H 0.4721 -0.3231 0.3451 0.036 Uiso 1 1 calc R
H64B H 0.3107 -0.3625 0.3603 0.036 Uiso 1 1 calc R
C65 C 0.4519(3) -0.47267(19) 0.33961(14) 0.0339(7) Uani 1 1 d .
H65A H 0.5103 -0.4581 0.3837 0.041 Uiso 1 1 calc R
H65B H 0.5235 -0.4922 0.3076 0.041 Uiso 1 1 calc R
C66 C 0.3323(3) -0.56012(18) 0.33108(13) 0.0305(7) Uani 1 1 d .
H66A H 0.2624 -0.5424 0.3634 0.046 Uiso 1 1 calc R
H66B H 0.3817 -0.6178 0.3373 0.046 Uiso 1 1 calc R
H66C H 0.2755 -0.5766 0.2871 0.046 Uiso 1 1 calc R
C67 C -0.1666(3) 0.42626(17) 0.26245(12) 0.0211(6) Uani 1 1 d .
H67A H -0.2658 0.4186 0.2783 0.025 Uiso 1 1 calc R
H67B H -0.1867 0.4334 0.2176 0.025 Uiso 1 1 calc R
C68 C -0.0740(3) 0.52159(17) 0.30600(12) 0.0228(6) Uani 1 1 d .
H68A H -0.0553 0.5148 0.3510 0.027 Uiso 1 1 calc R
H68B H 0.0258 0.5286 0.2906 0.027 Uiso 1 1 calc R
C69 C -0.1491(3) 0.61614(18) 0.30761(12) 0.0246(6) Uani 1 1 d .
H69A H -0.0797 0.6737 0.3355 0.029 Uiso 1 1 calc R
H69B H -0.2427 0.6126 0.3282 0.029 Uiso 1 1 calc R
C70 C -0.1903(3) 0.63496(18) 0.24120(12) 0.0256(6) Uani 1 1 d .
H70A H -0.1044 0.6215 0.2158 0.031 Uiso 1 1 calc R
H70B H -0.2793 0.5877 0.2173 0.031 Uiso 1 1 calc R
C71 C -0.2270(3) 0.74010(19) 0.24517(13) 0.0316(7) Uani 1 1 d .
H71A H -0.3144 0.7529 0.2697 0.038 Uiso 1 1 calc R
H71B H -0.1390 0.7873 0.2700 0.038 Uiso 1 1 calc R
C72 C -0.2646(3) 0.7605(2) 0.17957(14) 0.0432(8) Uani 1 1 d .
H72A H -0.1776 0.7500 0.1554 0.065 Uiso 1 1 calc R
H72B H -0.2874 0.8295 0.1859 0.065 Uiso 1 1 calc R
H72C H -0.3532 0.7152 0.1549 0.065 Uiso 1 1 calc R
C73 C 0.4054(4) 0.4449(3) 1.0283(2) 0.0645(11) Uani 1 1 d .
H73 H 0.3406 0.4069 1.0475 0.077 Uiso 1 1 calc R
C74 C 0.3563(4) 0.4625(3) 0.9697(2) 0.0673(12) Uani 1 1 d .
H74 H 0.2564 0.4370 0.9486 0.081 Uiso 1 1 calc R
C75 C 0.4494(4) 0.5166(3) 0.94082(18) 0.0651(11) Uani 1 1 d .
H75 H 0.4142 0.5275 0.9000 0.078 Uiso 1 1 calc R

loop_
_atom_site_aniso_label
_atom_site_aniso_U_11
_atom_site_aniso_U_22
_atom_site_aniso_U_33
_atom_site_aniso_U_23
_atom_site_aniso_U_13
_atom_site_aniso_U_12
C1 0.0168(14) 0.0319(15) 0.0257(15) 0.0085(12) 0.0008(11) 0.0065(11)
C2 0.0196(14) 0.0348(16) 0.0284(15) 0.0020(13) -0.0004(11) 0.0100(12)
C3 0.0188(14) 0.0434(18) 0.0272(15) 0.0079(13) 0.0028(11) 0.0121(12)
C4 0.0146(13) 0.0413(17) 0.0221(14) 0.0095(13) 0.0028(11) 0.0075(11)
C5 0.0124(13) 0.0448(18) 0.0251(14) 0.0132(13) 0.0025(11) 0.0030(11)
C6 0.0169(14) 0.0402(18) 0.0303(15) 0.0124(13) 0.0035(11) -0.0029(12)
C7 0.0197(14) 0.0313(15) 0.0306(15) 0.0082(13) 0.0024(12) -0.0015(11)
C8 0.0134(13) 0.0310(15) 0.0250(14) 0.0093(12) 0.0011(11) 0.0032(11)
C9 0.0102(12) 0.0223(13) 0.0178(13) 0.0045(11) -0.0025(10) 0.0028(10)
C10 0.0127(13) 0.0235(14) 0.0267(14) 0.0067(11) -0.0010(10) 0.0011(10)
C11 0.0081(12) 0.0305(15) 0.0328(15) 0.0087(12) -0.0024(11) 0.0010(10)
C12 0.0115(13) 0.0308(15) 0.0353(16) 0.0054(13) 0.0050(11) -0.0026(11)
C13 0.0169(14) 0.0291(15) 0.0278(15) 0.0069(12) 0.0039(11) -0.0034(11)
C14 0.0186(14) 0.0227(14) 0.0264(14) 0.0091(12) 0.0050(11) 0.0015(10)
C15 0.0317(16) 0.0231(14) 0.0246(15) 0.0113(12) 0.0029(12) 0.0019(11)
C16 0.0234(15) 0.0296(15) 0.0313(16) 0.0138(13) 0.0006(12) 0.0071(11)
C17 0.0205(14) 0.0286(15) 0.0279(15) 0.0124(12) 0.0042(11) 0.0069(11)
C18 0.0152(13) 0.0234(14) 0.0277(15) 0.0090(12) -0.0008(11) 0.0046(10)
C19 0.0116(12) 0.0291(15) 0.0211(13) 0.0082(11) -0.0019(10) 0.0095(10)
C20 0.0088(12) 0.0375(16) 0.0221(14) 0.0100(12) -0.0016(10) 0.0070(10)
C21 0.0097(12) 0.0360(16) 0.0216(14) 0.0086(12) -0.0013(10) 0.0045(11)
C22 0.0095(12) 0.0313(15) 0.0211(13) 0.0091(11) -0.0015(10) 0.0041(10)
C23 0.0097(12) 0.0265(14) 0.0197(13) 0.0070(11) -0.0021(10) 0.0030(10)
C24 0.0136(12) 0.0201(13) 0.0195(13) 0.0035(11) -0.0001(10) 0.0019(10)
C25 0.0137(12) 0.0169(13) 0.0227(14) 0.0039(11) -0.0007(10) -0.0011(10)
C26 0.0146(13) 0.0175(13) 0.0222(13) 0.0020(11) 0.0009(10) -0.0002(10)
C27 0.0143(13) 0.0185(13) 0.0247(14) 0.0047(11) 0.0019(10) -0.0018(10)
C28 0.0188(13) 0.0186(13) 0.0238(14) 0.0075(11) 0.0017(11) 0.0011(10)
C29 0.0131(12) 0.0201(13) 0.0229(14) 0.0056(11) 0.0004(10) 0.0013(10)
C30 0.0121(12) 0.0283(14) 0.0193(13) 0.0067(11) -0.0008(10) 0.0020(10)
C31 0.0238(14) 0.0281(15) 0.0267(15) 0.0116(12) 0.0065(11) 0.0085(11)
C32 0.0279(15) 0.0324(16) 0.0361(17) 0.0159(13) 0.0164(13) 0.0127(12)
C33 0.0415(18) 0.0286(16) 0.0312(16) 0.0093(13) 0.0184(14) 0.0110(13)
C34 0.0307(16) 0.0229(14) 0.0248(15) 0.0063(12) 0.0027(12) 0.0023(11)
C35 0.0291(15) 0.0295(15) 0.0231(15) 0.0044(12) -0.0003(12) 0.0003(12)
C36 0.0235(15) 0.0389(17) 0.0264(15) 0.0094(13) -0.0090(12) -0.0001(12)
C37 0.0177(14) 0.0314(15) 0.0290(15) 0.0085(13) -0.0052(11) 0.0011(11)
C38 0.0195(14) 0.0217(14) 0.0261(15) 0.0050(11) 0.0009(11) 0.0023(10)
C39 0.0059(12) 0.0237(13) 0.0237(14) 0.0088(11) 0.0022(10) -0.0014(9)
C40 0.0080(12) 0.0299(14) 0.0247(14) 0.0063(12) 0.0033(10) 0.0049(10)
C41 0.0117(13) 0.0271(14) 0.0250(14) 0.0028(12) 0.0050(10) 0.0056(10)
C42 0.0098(13) 0.0381(17) 0.0253(15) 0.0019(13) 0.0034(10) 0.0020(11)
C43 0.0084(12) 0.0392(16) 0.0222(14) 0.0070(12) 0.0040(10) 0.0076(11)
C44 0.0156(13) 0.0415(17) 0.0249(15) 0.0126(13) 0.0019(11) 0.0099(11)
C45 0.0267(15) 0.0481(19) 0.0287(16) 0.0206(14) 0.0062(12) 0.0089(13)
C46 0.0239(15) 0.0344(16) 0.0353(17) 0.0183(14) 0.0061(12) 0.0078(12)
C47 0.0155(13) 0.0299(15) 0.0280(15) 0.0112(12) 0.0016(11) 0.0072(11)
C48 0.0092(12) 0.0211(13) 0.0247(14) 0.0089(11) 0.0010(10) 0.0008(10)
C49 0.0171(13) 0.0191(13) 0.0246(14) 0.0058(11) 0.0053(11) 0.0030(10)
C50 0.0210(14) 0.0191(13) 0.0219(14) 0.0071(11) 0.0040(11) 0.0005(10)
C51 0.0204(13) 0.0183(13) 0.0193(13) 0.0056(11) 0.0008(10) -0.0014(10)
C52 0.0132(12) 0.0199(13) 0.0232(14) 0.0100(11) 0.0002(10) -0.0024(10)
C53 0.0092(12) 0.0235(14) 0.0215(14) 0.0101(11) 0.0018(10) -0.0008(10)
C54 0.0071(12) 0.0286(14) 0.0223(14) 0.0078(11) 0.0039(10) 0.0023(10)
C55 0.0053(11) 0.0293(15) 0.0249(14) 0.0084(12) 0.0042(10) 0.0063(10)
C56 0.0079(12) 0.0333(15) 0.0223(14) 0.0075(12) 0.0038(10) 0.0074(10)
C57 0.0071(12) 0.0316(15) 0.0234(14) 0.0114(12) 0.0027(10) 0.0088(10)
C58 0.0058(12) 0.0314(15) 0.0273(15) 0.0111(12) 0.0018(10) 0.0068(10)
C59 0.0072(12) 0.0260(14) 0.0216(14) 0.0082(11) -0.0027(10) 0.0009(10)
C60 0.0104(12) 0.0227(13) 0.0215(14) 0.0055(11) 0.0026(10) -0.0012(10)
C61 0.0224(14) 0.0293(15) 0.0269(15) 0.0078(12) 0.0043(11) 0.0029(11)
C62 0.0164(14) 0.0386(16) 0.0331(16) 0.0089(13) 0.0023(11) 0.0014(11)
C63 0.0301(15) 0.0241(15) 0.0367(17) 0.0085(12) 0.0062(12) 0.0067(11)
C64 0.0258(15) 0.0250(15) 0.0393(17) 0.0125(13) -0.0003(12) 0.0041(11)
C65 0.0245(15) 0.0315(16) 0.0468(18) 0.0154(14) -0.0021(13) 0.0036(12)
C66 0.0257(15) 0.0263(15) 0.0414(17) 0.0115(13) 0.0061(12) 0.0039(11)
C67 0.0155(13) 0.0255(14) 0.0241(14) 0.0097(11) 0.0021(10) 0.0040(10)
C68 0.0169(13) 0.0257(14) 0.0269(14) 0.0100(12) 0.0008(11) 0.0025(10)
C69 0.0200(14) 0.0232(14) 0.0295(15) 0.0057(12) 0.0040(11) 0.0001(11)
C70 0.0183(14) 0.0239(14) 0.0327(15) 0.0076(12) -0.0029(11) 0.0011(10)
C71 0.0260(15) 0.0252(15) 0.0393(17) 0.0054(13) -0.0051(12) 0.0025(11)
C72 0.050(2) 0.0322(17) 0.0463(19) 0.0138(15) -0.0085(15) 0.0088(14)
C73 0.037(2) 0.054(2) 0.086(3) -0.014(2) 0.020(2) 0.0034(17)
C74 0.0257(19) 0.062(2) 0.087(3) -0.028(2) 0.006(2) 0.0025(17)
C75 0.044(2) 0.063(2) 0.066(2) -0.023(2) 0.0019(19) 0.0137(19)

loop_
_atom_type_symbol
_atom_type_description
_atom_type_scat_dispersion_real
_atom_type_scat_dispersion_imag
_atom_type_scat_source
C C 0.0033 0.0016 'International Tables Vol C Tables 4.2.6.8 and 6.1.1.4'
H H 0.0000 0.0000 'International Tables Vol C Tables 4.2.6.8 and 6.1.1.4'

loop_
_geom_angle_atom_site_label_1
_geom_angle_atom_site_label_2
_geom_angle_atom_site_label_3
_geom_angle
_geom_angle_site_symmetry_3
C2 C1 C19 122.2(2) .
C1 C2 C3 119.2(3) .
C4 C3 C2 120.1(2) .
C3 C4 C20 121.6(2) .
C6 C5 C21 121.8(2) .
C5 C6 C7 119.2(2) .
C8 C7 C6 120.2(2) .
C7 C8 C22 122.1(2) .
C24 C9 C23 119.2(2) .
C24 C9 C39 119.4(2) .
C23 C9 C39 121.4(2) .
C11 C10 C25 121.8(2) .
C10 C11 C12 120.5(2) .
C13 C12 C11 119.5(2) .
C12 C13 C26 121.3(2) .
C15 C14 C27 121.9(2) .
C14 C15 C16 118.9(2) .
C17 C16 C15 120.4(2) .
C16 C17 C28 122.3(2) .
C30 C18 C29 118.9(2) .
C30 C18 C61 118.4(2) .
C29 C18 C61 122.6(2) .
C1 C19 C20 118.1(2) .
C1 C19 C30 122.4(2) .
C20 C19 C30 119.2(2) .
C19 C20 C4 118.5(2) .
C19 C20 C21 119.5(2) .
C4 C20 C21 121.9(2) .
C5 C21 C22 119.2(2) .
C5 C21 C20 121.2(2) .
C22 C21 C20 119.6(2) .
C8 C22 C21 117.4(2) .
C8 C22 C23 123.2(2) .
C21 C22 C23 118.8(2) .
C30 C23 C9 117.2(2) .
C30 C23 C22 117.7(2) .
C9 C23 C22 124.9(2) .
C9 C24 C29 118.4(2) .
C9 C24 C25 123.8(2) .
C29 C24 C25 117.8(2) .
C26 C25 C10 117.1(2) .
C26 C25 C24 120.3(2) .
C10 C25 C24 122.1(2) .
C13 C26 C25 119.8(2) .
C13 C26 C27 121.2(2) .
C25 C26 C27 119.0(2) .
C14 C27 C28 119.7(2) .
C14 C27 C26 121.2(2) .
C28 C27 C26 119.0(2) .
C27 C28 C17 116.7(2) .
C27 C28 C29 120.4(2) .
C17 C28 C29 122.6(2) .
C24 C29 C18 117.4(2) .
C24 C29 C28 116.6(2) .
C18 C29 C28 126.0(2) .
C18 C30 C23 119.0(2) .
C18 C30 C19 123.9(2) .
C23 C30 C19 117.1(2) .
C32 C31 C49 121.5(2) .
C31 C32 C33 120.2(2) .
C34 C33 C32 119.6(2) .
C33 C34 C50 121.1(2) .
C36 C35 C51 121.2(2) .
C35 C36 C37 119.8(2) .
C36 C37 C38 120.4(2) .
C37 C38 C52 121.5(2) .
C53 C39 C54 119.2(2) .
C53 C39 C9 119.5(2) .
C54 C39 C9 121.2(2) .
C41 C40 C55 121.4(2) .
C42 C41 C40 120.0(2) .
C43 C42 C41 120.0(2) .
C42 C43 C56 121.1(2) .
C45 C44 C57 121.7(2) .
C44 C45 C46 119.6(3) .
C47 C46 C45 119.9(3) .
C46 C47 C58 121.5(2) .
C60 C48 C59 118.4(2) .
C60 C48 C67 120.9(2) .
C59 C48 C67 120.8(2) .
C50 C49 C31 117.7(2) .
C50 C49 C60 119.9(2) .
C31 C49 C60 122.0(2) .
C34 C50 C49 119.5(2) .
C34 C50 C51 121.5(2) .
C49 C50 C51 118.9(2) .
C35 C51 C52 119.5(2) .
C35 C51 C50 121.5(2) .
C52 C51 C50 119.0(2) .
C38 C52 C51 117.6(2) .
C38 C52 C53 121.9(2) .
C51 C52 C53 119.8(2) .
C39 C53 C60 117.2(2) .
C39 C53 C52 125.4(2) .
C60 C53 C52 117.4(2) .
C39 C54 C59 117.6(2) .
C39 C54 C55 125.4(2) .
C59 C54 C55 116.9(2) .
C56 C55 C40 117.9(2) .
C56 C55 C54 119.4(2) .
C40 C55 C54 122.0(2) .
C43 C56 C55 119.6(2) .
C43 C56 C57 121.1(2) .
C55 C56 C57 119.3(2) .
C44 C57 C58 119.0(2) .
C44 C57 C56 122.3(2) .
C58 C57 C56 118.7(2) .
C57 C58 C47 118.2(2) .
C57 C58 C59 119.5(2) .
C47 C58 C59 121.8(2) .
C48 C59 C54 118.4(2) .
C48 C59 C58 124.9(2) .
C54 C59 C58 116.7(2) .
C48 C60 C53 118.3(2) .
C48 C60 C49 125.4(2) .
C53 C60 C49 116.3(2) .
C62 C61 C18 114.1(2) .
C61 C62 C63 111.9(2) .
C64 C63 C62 113.6(2) .
C65 C64 C63 114.4(2) .
C64 C65 C66 114.4(2) .
C48 C67 C68 114.19(19) .
C69 C68 C67 114.4(2) .
C68 C69 C70 114.8(2) .
C71 C70 C69 113.5(2) .
C72 C71 C70 114.0(2) .
C74 C73 C75 119.1(4) 2_667
C73 C74 C75 121.2(3) .
C74 C75 C73 119.7(4) 2_667

loop_
_geom_bond_atom_site_label_1
_geom_bond_atom_site_label_2
_geom_bond_distance
_geom_bond_site_symmetry_2
C1 C2 1.375(3) .
C1 C19 1.399(3) .
C2 C3 1.383(4) .
C3 C4 1.363(4) .
C4 C20 1.408(3) .
C5 C6 1.365(4) .
C5 C21 1.410(3) .
C6 C7 1.395(3) .
C7 C8 1.376(3) .
C8 C22 1.402(3) .
C9 C24 1.410(3) .
C9 C23 1.421(3) .
C9 C39 1.487(3) .
C10 C11 1.369(3) .
C10 C25 1.421(3) .
C11 C12 1.381(3) .
C12 C13 1.377(3) .
C13 C26 1.403(3) .
C14 C15 1.375(3) .
C14 C27 1.396(3) .
C15 C16 1.382(3) .
C16 C17 1.368(3) .
C17 C28 1.414(3) .
C18 C30 1.402(3) .
C18 C29 1.427(3) .
C18 C61 1.528(3) .
C19 C20 1.405(3) .
C19 C30 1.474(3) .
C20 C21 1.450(3) .
C21 C22 1.421(3) .
C22 C23 1.474(3) .
C23 C30 1.415(3) .
C24 C29 1.419(3) .
C24 C25 1.476(3) .
C25 C26 1.408(3) .
C26 C27 1.467(3) .
C27 C28 1.410(3) .
C28 C29 1.472(3) .
C31 C32 1.370(3) .
C31 C49 1.411(3) .
C32 C33 1.383(4) .
C33 C34 1.377(4) .
C34 C50 1.399(3) .
C35 C36 1.371(4) .
C35 C51 1.407(3) .
C36 C37 1.375(4) .
C37 C38 1.378(3) .
C38 C52 1.409(3) .
C39 C53 1.410(3) .
C39 C54 1.410(3) .
C40 C41 1.382(3) .
C40 C55 1.406(3) .
C41 C42 1.379(3) .
C42 C43 1.368(3) .
C43 C56 1.403(3) .
C44 C45 1.374(4) .
C44 C57 1.395(3) .
C45 C46 1.382(4) .
C46 C47 1.373(3) .
C47 C58 1.407(3) .
C48 C60 1.407(3) .
C48 C59 1.410(3) .
C48 C67 1.522(3) .
C49 C50 1.405(3) .
C49 C60 1.468(3) .
C50 C51 1.465(3) .
C51 C52 1.409(3) .
C52 C53 1.476(3) .
C53 C60 1.426(3) .
C54 C59 1.417(3) .
C54 C55 1.477(3) .
C55 C56 1.403(3) .
C56 C57 1.461(3) .
C57 C58 1.405(3) .
C58 C59 1.473(3) .
C61 C62 1.524(3) .
C62 C63 1.540(3) .
C63 C64 1.521(4) .
C64 C65 1.514(3) .
C65 C66 1.518(3) .
C67 C68 1.531(3) .
C68 C69 1.522(3) .
C69 C70 1.523(3) .
C70 C71 1.514(3) .
C71 C72 1.511(4) .
C73 C74 1.371(5) .
C73 C75 1.385(5) 2_667
C74 C75 1.379(5) .
C75 C73 1.385(5) 2_667
